data_4037631
loop_
_publ_author_name
'Nallasivam, Jothi Lakshmi'
'Chakraborty, Tushar Kanti'

_publ_section_title
;
 Titanocene(III)-Mediated 5-exo-trig Radical Cyclization: En Route to
 Spirooxindole-Based Tetrahydrofuran and Bicyclic Lactone.
;
_journal_issue 24
_journal_name_full 'The Journal of organic chemistry'
_journal_page_first 16124
_journal_page_last 16138
_journal_paper_doi 10.1021/acs.joc.9b02608
_journal_volume 84
_journal_year 2019
_chemical_formula_moiety 'C24 H27 N O5'
_chemical_formula_sum 'C24 H27 N O5'
_chemical_formula_weight 409.46
_space_group_crystal_system monoclinic
_space_group_IT_number 14
_space_group_name_Hall '-P 2yn'
_space_group_name_H-M_alt 'P 1 21/n 1'
_atom_sites_solution_hydrogens mixed
_atom_sites_solution_primary direct
_atom_sites_solution_secondary difmap
_audit_creation_method SHELXL-2018/1
_cell_angle_alpha 90
_cell_angle_beta 94.998(3)
_cell_angle_gamma 90
_cell_formula_units_Z 4
_cell_length_a 14.2282(14)
_cell_length_b 9.0871(9)
_cell_length_c 16.8947(16)
_cell_measurement_reflns_used 9253
_cell_measurement_temperature 296(2)
_cell_measurement_theta_max 27.50
_cell_measurement_theta_min 2.98
_cell_volume 2176.1(4)
_computing_cell_refinement 'Bruker SAINT'
_computing_data_collection 'Bruker APEX2'
_computing_data_reduction 'Bruker SAINT'
_computing_molecular_graphics 'Ortep for Windows (Farrugia, 2012)'
_computing_publication_material 'WinGX publication routines (Farrugia, 2012)'
_computing_structure_refinement 'SHELXL-2018/1 (Sheldrick, 2018)'
_computing_structure_solution 'SHELXT 2014/5 (Sheldrick, 2014)'
_diffrn_ambient_temperature 296(2)
_diffrn_measured_fraction_theta_full 0.999
_diffrn_measured_fraction_theta_max 0.993
_diffrn_measurement_device_type 'Bruker APEX-II CCD'
_diffrn_measurement_method '\f and \w scans'
_diffrn_radiation_type MoK\a
_diffrn_radiation_wavelength 0.71073
_diffrn_reflns_av_R_equivalents 0.1524
_diffrn_reflns_av_unetI/netI 0.0937
_diffrn_reflns_Laue_measured_fraction_full 0.999
_diffrn_reflns_Laue_measured_fraction_max 0.993
_diffrn_reflns_limit_h_max 18
_diffrn_reflns_limit_h_min -18
_diffrn_reflns_limit_k_max 11
_diffrn_reflns_limit_k_min -11
_diffrn_reflns_limit_l_max 22
_diffrn_reflns_limit_l_min -22
_diffrn_reflns_number 46902
_diffrn_reflns_point_group_measured_fraction_full 0.999
_diffrn_reflns_point_group_measured_fraction_max 0.993
_diffrn_reflns_theta_full 25.242
_diffrn_reflns_theta_max 27.803
_diffrn_reflns_theta_min 2.873
_diffrn_source 'sealed X-ray tube'
_exptl_absorpt_coefficient_mu 0.087
_exptl_absorpt_correction_T_max 0.7214
_exptl_absorpt_correction_T_min 0.6516
_exptl_absorpt_correction_type multi-scan
_exptl_absorpt_process_details SADABS-2016/2
_exptl_crystal_colour colourless
_exptl_crystal_density_diffrn 1.250
_exptl_crystal_density_method 'not measured'
_exptl_crystal_description TABULAR
_exptl_crystal_F_000 872
_exptl_crystal_size_max 0.429
_exptl_crystal_size_mid 0.165
_exptl_crystal_size_min 0.065
_refine_diff_density_max 0.423
_refine_diff_density_min -0.288
_refine_diff_density_rms 0.044
_refine_ls_extinction_method none
_refine_ls_goodness_of_fit_ref 1.010
_refine_ls_hydrogen_treatment mixed
_refine_ls_matrix_type full
_refine_ls_number_parameters 277
_refine_ls_number_reflns 5120
_refine_ls_number_restraints 0
_refine_ls_restrained_S_all 1.010
_refine_ls_R_factor_all 0.1987
_refine_ls_R_factor_gt 0.0801
_refine_ls_shift/su_max 0.000
_refine_ls_shift/su_mean 0.000
_refine_ls_structure_factor_coef Fsqd
_refine_ls_weighting_details 'w=1/[\s^2^(Fo^2^)+(0.0662P)^2^+1.7987P] where P=(Fo^2^+2Fc^2^)/3'
_refine_ls_weighting_scheme calc
_refine_ls_wR_factor_gt 0.1603
_refine_ls_wR_factor_ref 0.2108
_reflns_Friedel_coverage 0.000
_reflns_number_gt 2248
_reflns_number_total 5120
_reflns_threshold_expression 'I > 2\s(I)'
_cod_data_source_file jo9b02608_si_002.cif
_cod_data_source_block shelx
_cod_depositor_comments 'Adding full bibliography for 4037631--4037632.cif.'
_cod_original_sg_symbol_H-M 'P 21/n'
_cod_database_code 4037631
_shelx_space_group_comment
; 
The symmetry employed for this shelxl refinement is uniquely defined 
by the following loop, which should always be used as a source of 
symmetry information in preference to the above space-group names. 
They are only intended as comments. 
;
_shelx_estimated_absorpt_t_min 0.964
_shelx_estimated_absorpt_t_max 0.994

loop_
_space_group_symop_operation_xyz
'x, y, z'
'-x+1/2, y+1/2, -z+1/2'
'-x, -y, -z'
'x-1/2, -y-1/2, z-1/2'

loop_
_atom_site_label
_atom_site_type_symbol
_atom_site_fract_x
_atom_site_fract_y
_atom_site_fract_z
_atom_site_U_iso_or_equiv
_atom_site_adp_type
_atom_site_occupancy
_atom_site_site_symmetry_order
_atom_site_calc_flag
_atom_site_refinement_flags_posn
_atom_site_refinement_flags_adp
C1 C 0.4540(2) 0.3003(3) 0.3876(2) 0.0474(8) Uani 1 1 d . .
C2 C 0.3885(2) 0.2250(3) 0.44268(18) 0.0428(8) Uani 1 1 d . .
C3 C 0.4463(2) 0.2320(3) 0.52175(19) 0.0454(8) Uani 1 1 d . .
C4 C 0.4271(3) 0.1867(4) 0.5960(2) 0.0601(10) Uani 1 1 d . .
H4 H 0.370433 0.140197 0.603767 0.072 Uiso 1 1 calc R U
C5 C 0.4943(3) 0.2118(4) 0.6595(2) 0.0703(11) Uani 1 1 d . .
H5 H 0.482571 0.181682 0.710304 0.084 Uiso 1 1 calc R U
C6 C 0.5771(3) 0.2803(4) 0.6476(3) 0.0741(12) Uani 1 1 d . .
H6 H 0.620475 0.297041 0.691137 0.089 Uiso 1 1 calc R U
C7 C 0.5990(2) 0.3254(4) 0.5740(2) 0.0621(10) Uani 1 1 d . .
H7 H 0.656066 0.370878 0.566522 0.074 Uiso 1 1 calc R U
C8 C 0.5315(2) 0.2996(3) 0.5114(2) 0.0464(8) Uani 1 1 d . .
C9 C 0.6121(2) 0.4170(4) 0.3986(2) 0.0630(10) Uani 1 1 d . .
H9A H 0.635865 0.489924 0.437268 0.076 Uiso 1 1 calc R U
H9B H 0.587248 0.469131 0.351258 0.076 Uiso 1 1 calc R U
C10 C 0.6928(2) 0.3223(4) 0.3780(2) 0.0578(9) Uani 1 1 d . .
C11 C 0.7830(3) 0.3650(5) 0.3993(3) 0.0927(15) Uani 1 1 d . .
H11 H 0.794091 0.449615 0.429693 0.111 Uiso 1 1 calc R U
C12 C 0.8577(4) 0.2854(8) 0.3768(4) 0.128(2) Uani 1 1 d . .
H12 H 0.918869 0.317879 0.390895 0.153 Uiso 1 1 calc R U
C13 C 0.8442(5) 0.1615(8) 0.3347(4) 0.123(2) Uani 1 1 d . .
H13 H 0.895478 0.108381 0.319415 0.148 Uiso 1 1 calc R U
C14 C 0.7542(5) 0.1135(6) 0.3142(3) 0.1084(17) Uani 1 1 d . .
H14 H 0.744182 0.026120 0.286076 0.130 Uiso 1 1 calc R U
C15 C 0.6789(3) 0.1943(5) 0.3352(3) 0.0825(12) Uani 1 1 d . .
H15 H 0.617783 0.162242 0.320379 0.099 Uiso 1 1 calc R U
C16 C 0.3549(2) 0.0733(3) 0.4118(2) 0.0530(9) Uani 1 1 d . .
H16A H 0.380393 0.051455 0.361707 0.064 Uiso 1 1 calc R U
H16B H 0.374909 -0.002889 0.449826 0.064 Uiso 1 1 calc R U
C17 C 0.2471(2) 0.0827(3) 0.40087(18) 0.0447(8) Uani 1 1 d . .
C18 C 0.2102(2) -0.0045(4) 0.3281(2) 0.0580(9) Uani 1 1 d . .
H18A H 0.240006 0.029724 0.282033 0.070 Uiso 1 1 calc R U
H18B H 0.225303 -0.107845 0.335966 0.070 Uiso 1 1 calc R U
C19 C 0.2021(3) 0.0294(4) 0.47426(19) 0.0620(10) Uani 1 1 d . .
H19A H 0.220230 0.093372 0.518197 0.093 Uiso 1 1 calc R U
H19B H 0.223010 -0.068875 0.486951 0.093 Uiso 1 1 calc R U
H19C H 0.134674 0.030261 0.463901 0.093 Uiso 1 1 calc R U
C20 C 0.2354(2) 0.2493(3) 0.38790(19) 0.0441(8) Uani 1 1 d . .
H20 H 0.251011 0.273979 0.334127 0.053 Uiso 1 1 calc R U
C21 C 0.1415(2) 0.3162(4) 0.4016(2) 0.0530(9) Uani 1 1 d . .
H21A H 0.092233 0.261645 0.370971 0.064 Uiso 1 1 calc R U
H21B H 0.131100 0.305596 0.457303 0.064 Uiso 1 1 calc R U
C22 C 0.1329(2) 0.4743(4) 0.3797(2) 0.0590(10) Uani 1 1 d . .
C23 C 0.0411(4) 0.6893(5) 0.3827(5) 0.180(4) Uani 1 1 d . .
H23A H 0.074372 0.750092 0.423191 0.216 Uiso 1 1 calc R U
H23B H 0.066343 0.710841 0.332458 0.216 Uiso 1 1 calc R U
C24 C -0.0492(4) 0.7230(7) 0.3775(4) 0.153(3) Uani 1 1 d . .
H24A H -0.082226 0.664458 0.336735 0.229 Uiso 1 1 calc R U
H24B H -0.056974 0.825356 0.364506 0.229 Uiso 1 1 calc R U
H24C H -0.074199 0.703707 0.427430 0.229 Uiso 1 1 calc R U
N1 N 0.53570(17) 0.3373(3) 0.43056(17) 0.0493(7) Uani 1 1 d . .
O1 O 0.43621(16) 0.3231(3) 0.31693(14) 0.0647(7) Uani 1 1 d . .
O2 O 0.30501(13) 0.3129(2) 0.44461(12) 0.0472(6) Uani 1 1 d . .
O3 O 0.11083(19) 0.0133(3) 0.31505(17) 0.0674(8) Uani 1 1 d . .
O4 O 0.1889(2) 0.5459(3) 0.3472(2) 0.1018(11) Uani 1 1 d . .
O5 O 0.0578(2) 0.5349(3) 0.4023(3) 0.1211(14) Uani 1 1 d . .
H3O H 0.096(3) -0.033(5) 0.276(3) 0.111(19) Uiso 1 1 d . .

loop_
_atom_site_aniso_label
_atom_site_aniso_U_11
_atom_site_aniso_U_22
_atom_site_aniso_U_33
_atom_site_aniso_U_23
_atom_site_aniso_U_13
_atom_site_aniso_U_12
C1 0.048(2) 0.0378(18) 0.055(2) -0.0009(16) 0.0008(17) 0.0080(15)
C2 0.0402(17) 0.0346(17) 0.0521(19) -0.0059(14) -0.0050(15) 0.0068(14)
C3 0.0498(19) 0.0345(17) 0.050(2) -0.0036(15) -0.0042(16) 0.0068(15)
C4 0.069(2) 0.054(2) 0.056(2) -0.0006(18) -0.0023(19) 0.0101(18)
C5 0.092(3) 0.068(3) 0.049(2) -0.0055(19) -0.007(2) 0.026(2)
C6 0.088(3) 0.063(3) 0.065(3) -0.020(2) -0.028(2) 0.022(2)
C7 0.056(2) 0.041(2) 0.085(3) -0.020(2) -0.019(2) 0.0060(16)
C8 0.050(2) 0.0276(16) 0.060(2) -0.0058(15) -0.0057(17) 0.0085(14)
C9 0.057(2) 0.045(2) 0.088(3) 0.0091(19) 0.005(2) -0.0032(18)
C10 0.050(2) 0.052(2) 0.071(2) 0.0130(19) 0.0064(18) -0.0005(17)
C11 0.053(3) 0.090(3) 0.137(4) 0.010(3) 0.014(3) -0.010(2)
C12 0.062(3) 0.129(5) 0.197(7) 0.041(5) 0.039(4) 0.010(4)
C13 0.107(5) 0.118(5) 0.157(6) 0.053(4) 0.080(4) 0.047(4)
C14 0.128(5) 0.093(4) 0.109(4) -0.001(3) 0.044(4) 0.025(4)
C15 0.077(3) 0.077(3) 0.095(3) -0.010(3) 0.011(2) 0.011(2)
C16 0.052(2) 0.0395(18) 0.065(2) -0.0083(16) -0.0064(17) 0.0045(15)
C17 0.0502(19) 0.0374(17) 0.0451(18) -0.0020(14) -0.0040(15) -0.0036(15)
C18 0.063(2) 0.050(2) 0.060(2) -0.0065(17) -0.0032(18) -0.0029(17)
C19 0.077(3) 0.052(2) 0.055(2) 0.0055(17) 0.0005(19) -0.0054(19)
C20 0.0421(18) 0.0411(17) 0.0479(19) 0.0005(15) -0.0038(15) -0.0011(14)
C21 0.0463(19) 0.047(2) 0.065(2) 0.0037(17) 0.0021(16) 0.0008(16)
C22 0.039(2) 0.058(2) 0.080(3) 0.012(2) 0.0054(18) 0.0048(18)
C23 0.106(4) 0.051(3) 0.392(12) 0.045(5) 0.075(6) 0.035(3)
C24 0.157(6) 0.106(5) 0.202(7) 0.063(5) 0.052(5) 0.045(4)
N1 0.0427(16) 0.0368(14) 0.0680(19) 0.0005(14) 0.0013(14) 0.0006(12)
O1 0.0671(16) 0.0741(17) 0.0520(15) 0.0086(13) -0.0005(12) 0.0095(13)
O2 0.0407(12) 0.0376(12) 0.0612(14) -0.0094(10) -0.0066(10) 0.0046(10)
O3 0.0667(18) 0.0660(17) 0.0657(18) -0.0088(14) -0.0165(14) -0.0075(13)
O4 0.096(2) 0.074(2) 0.140(3) 0.037(2) 0.041(2) 0.0171(17)
O5 0.077(2) 0.0573(18) 0.239(4) 0.026(2) 0.071(2) 0.0180(15)

loop_
_atom_type_symbol
_atom_type_description
_atom_type_scat_dispersion_real
_atom_type_scat_dispersion_imag
_atom_type_scat_source
C C 0.0033 0.0016 'International Tables Vol C Tables 4.2.6.8 and 6.1.1.4'
H H 0.0000 0.0000 'International Tables Vol C Tables 4.2.6.8 and 6.1.1.4'
N N 0.0061 0.0033 'International Tables Vol C Tables 4.2.6.8 and 6.1.1.4'
O O 0.0106 0.0060 'International Tables Vol C Tables 4.2.6.8 and 6.1.1.4'

loop_
_geom_angle_atom_site_label_1
_geom_angle_atom_site_label_2
_geom_angle_atom_site_label_3
_geom_angle
O1 C1 N1 125.3(3)
O1 C1 C2 125.8(3)
N1 C1 C2 108.9(3)
O2 C2 C3 110.2(2)
O2 C2 C16 105.9(2)
C3 C2 C16 117.9(3)
O2 C2 C1 108.3(2)
C3 C2 C1 101.8(2)
C16 C2 C1 112.4(3)
C4 C3 C8 119.7(3)
C4 C3 C2 131.4(3)
C8 C3 C2 108.9(3)
C3 C4 C5 118.6(4)
C3 C4 H4 120.7
C5 C4 H4 120.7
C6 C5 C4 120.4(4)
C6 C5 H5 119.8
C4 C5 H5 119.8
C5 C6 C7 122.5(4)
C5 C6 H6 118.8
C7 C6 H6 118.8
C6 C7 C8 116.5(4)
C6 C7 H7 121.8
C8 C7 H7 121.8
C3 C8 C7 122.3(3)
C3 C8 N1 109.9(3)
C7 C8 N1 127.8(3)
N1 C9 C10 114.4(3)
N1 C9 H9A 108.7
C10 C9 H9A 108.7
N1 C9 H9B 108.7
C10 C9 H9B 108.7
H9A C9 H9B 107.6
C11 C10 C15 118.1(4)
C11 C10 C9 119.9(4)
C15 C10 C9 122.0(3)
C10 C11 C12 120.9(5)
C10 C11 H11 119.5
C12 C11 H11 119.5
C13 C12 C11 121.0(6)
C13 C12 H12 119.5
C11 C12 H12 119.5
C12 C13 C14 119.4(5)
C12 C13 H13 120.3
C14 C13 H13 120.3
C13 C14 C15 120.0(5)
C13 C14 H14 120.0
C15 C14 H14 120.0
C14 C15 C10 120.6(5)
C14 C15 H15 119.7
C10 C15 H15 119.7
C17 C16 C2 105.6(2)
C17 C16 H16A 110.6
C2 C16 H16A 110.6
C17 C16 H16B 110.6
C2 C16 H16B 110.6
H16A C16 H16B 108.7
C18 C17 C19 110.7(3)
C18 C17 C16 110.0(3)
C19 C17 C16 111.8(3)
C18 C17 C20 111.9(3)
C19 C17 C20 112.4(3)
C16 C17 C20 99.6(2)
O3 C18 C17 109.6(3)
O3 C18 H18A 109.7
C17 C18 H18A 109.7
O3 C18 H18B 109.7
C17 C18 H18B 109.7
H18A C18 H18B 108.2
C17 C19 H19A 109.5
C17 C19 H19B 109.5
H19A C19 H19B 109.5
C17 C19 H19C 109.5
H19A C19 H19C 109.5
H19B C19 H19C 109.5
O2 C20 C21 107.8(2)
O2 C20 C17 103.9(2)
C21 C20 C17 117.6(3)
O2 C20 H20 109.1
C21 C20 H20 109.1
C17 C20 H20 109.1
C22 C21 C20 114.0(3)
C22 C21 H21A 108.7
C20 C21 H21A 108.7
C22 C21 H21B 108.7
C20 C21 H21B 108.7
H21A C21 H21B 107.6
O4 C22 O5 120.4(4)
O4 C22 C21 126.5(3)
O5 C22 C21 113.1(3)
C24 C23 O5 112.2(5)
C24 C23 H23A 109.2
O5 C23 H23A 109.2
C24 C23 H23B 109.2
O5 C23 H23B 109.2
H23A C23 H23B 107.9
C23 C24 H24A 109.5
C23 C24 H24B 109.5
H24A C24 H24B 109.5
C23 C24 H24C 109.5
H24A C24 H24C 109.5
H24B C24 H24C 109.5
C1 N1 C8 110.5(3)
C1 N1 C9 124.1(3)
C8 N1 C9 125.2(3)
C2 O2 C20 106.6(2)
C18 O3 H3O 105(4)
C22 O5 C23 117.8(4)

loop_
_geom_bond_atom_site_label_1
_geom_bond_atom_site_label_2
_geom_bond_distance
C1 O1 1.217(4)
C1 N1 1.358(4)
C1 C2 1.534(4)
C2 O2 1.433(3)
C2 C3 1.508(4)
C2 C16 1.535(4)
C3 C4 1.370(5)
C3 C8 1.384(4)
C4 C5 1.392(5)
C4 H4 0.9300
C5 C6 1.363(6)
C5 H5 0.9300
C6 C7 1.371(6)
C6 H6 0.9300
C7 C8 1.385(4)
C7 H7 0.9300
C8 N1 1.414(4)
C9 N1 1.449(4)
C9 C10 1.500(5)
C9 H9A 0.9700
C9 H9B 0.9700
C10 C11 1.360(5)
C10 C15 1.374(5)
C11 C12 1.367(7)
C11 H11 0.9300
C12 C13 1.336(8)
C12 H12 0.9300
C13 C14 1.368(8)
C13 H13 0.9300
C14 C15 1.372(6)
C14 H14 0.9300
C15 H15 0.9300
C16 C17 1.532(4)
C16 H16A 0.9700
C16 H16B 0.9700
C17 C18 1.517(4)
C17 C19 1.523(4)
C17 C20 1.537(4)
C18 O3 1.421(4)
C18 H18A 0.9700
C18 H18B 0.9700
C19 H19A 0.9600
C19 H19B 0.9600
C19 H19C 0.9600
C20 O2 1.438(3)
C20 C21 1.504(4)
C20 H20 0.9800
C21 C22 1.486(5)
C21 H21A 0.9700
C21 H21B 0.9700
C22 O4 1.198(4)
C22 O5 1.289(4)
C23 C24 1.316(7)
C23 O5 1.456(5)
C23 H23A 0.9700
C23 H23B 0.9700
C24 H24A 0.9600
C24 H24B 0.9600
C24 H24C 0.9600
O3 H3O 0.79(5)

loop_
_geom_torsion_atom_site_label_1
_geom_torsion_atom_site_label_2
_geom_torsion_atom_site_label_3
_geom_torsion_atom_site_label_4
_geom_torsion
O1 C1 C2 O2 -62.3(4)
N1 C1 C2 O2 117.9(3)
O1 C1 C2 C3 -178.5(3)
N1 C1 C2 C3 1.8(3)
O1 C1 C2 C16 54.4(4)
N1 C1 C2 C16 -125.4(3)
O2 C2 C3 C4 63.6(4)
C16 C2 C3 C4 -58.2(5)
C1 C2 C3 C4 178.3(3)
O2 C2 C3 C8 -115.4(3)
C16 C2 C3 C8 122.9(3)
C1 C2 C3 C8 -0.6(3)
C8 C3 C4 C5 0.7(5)
C2 C3 C4 C5 -178.2(3)
C3 C4 C5 C6 0.1(5)
C4 C5 C6 C7 -0.9(6)
C5 C6 C7 C8 0.8(5)
C4 C3 C8 C7 -0.8(5)
C2 C3 C8 C7 178.3(3)
C4 C3 C8 N1 -179.7(3)
C2 C3 C8 N1 -0.7(3)
C6 C7 C8 C3 0.0(5)
C6 C7 C8 N1 178.8(3)
N1 C9 C10 C11 -135.2(4)
N1 C9 C10 C15 47.2(5)
C15 C10 C11 C12 2.0(7)
C9 C10 C11 C12 -175.8(4)
C10 C11 C12 C13 -1.6(9)
C11 C12 C13 C14 -0.3(9)
C12 C13 C14 C15 1.6(9)
C13 C14 C15 C10 -1.1(7)
C11 C10 C15 C14 -0.6(6)
C9 C10 C15 C14 177.1(4)
O2 C2 C16 C17 -2.6(3)
C3 C2 C16 C17 121.3(3)
C1 C2 C16 C17 -120.7(3)
C2 C16 C17 C18 143.5(3)
C2 C16 C17 C19 -93.1(3)
C2 C16 C17 C20 25.8(3)
C19 C17 C18 O3 60.1(4)
C16 C17 C18 O3 -175.8(3)
C20 C17 C18 O3 -66.1(4)
C18 C17 C20 O2 -157.1(2)
C19 C17 C20 O2 77.6(3)
C16 C17 C20 O2 -40.9(3)
C18 C17 C20 C21 83.9(4)
C19 C17 C20 C21 -41.3(4)
C16 C17 C20 C21 -159.9(3)
O2 C20 C21 C22 69.1(4)
C17 C20 C21 C22 -174.0(3)
C20 C21 C22 O4 6.6(6)
C20 C21 C22 O5 -170.6(3)
O1 C1 N1 C8 177.9(3)
C2 C1 N1 C8 -2.3(3)
O1 C1 N1 C9 3.5(5)
C2 C1 N1 C9 -176.8(3)
C3 C8 N1 C1 1.9(3)
C7 C8 N1 C1 -177.0(3)
C3 C8 N1 C9 176.3(3)
C7 C8 N1 C9 -2.6(5)
C10 C9 N1 C1 -100.6(4)
C10 C9 N1 C8 85.7(4)
C3 C2 O2 C20 -152.8(2)
C16 C2 O2 C20 -24.2(3)
C1 C2 O2 C20 96.7(3)
C21 C20 O2 C2 167.2(2)
C17 C20 O2 C2 41.8(3)
O4 C22 O5 C23 3.7(7)
C21 C22 O5 C23 -178.9(5)
C24 C23 O5 C22 153.5(6)
